data_2007836
loop_
_publ_author_name
'Xing, Yong-Heng'
'Xu, Ji-Qing'
'Sun, Hao-Ran'
'Li, Dong-Mei'
'Wang, Ren-Zhang'
'Wang, Tie-Gang'
'Bu, Wei-Ming'
'Ye, Ling'
'Yang, Guang-Di'
'Fan, Yu-Guo'

_publ_section_title
;
 Hexapotassium \m-Oxo-bis[(citrato)dioxomolybdenum] Dihydrate
;
_journal_issue 11
_journal_name_full 'Acta Crystallographica Section C'
_journal_page_first 1615
_journal_page_last 1616
_journal_paper_doi 10.1107/S0108270198006519
_journal_volume 54
_journal_year 1998
_chemical_formula_iupac 'K6 [Mo2 O5 (C6 H4 O7)2] , 2H2 O'
_chemical_formula_moiety 'H12 C12 O21 K6 Mo2'
_chemical_formula_structural 'K6 [Mo2 O5 (C6 H4 O7)2]. 2H2 O'
_chemical_formula_sum 'C12 H12 K6 Mo2 O21'
_chemical_formula_weight 918.70
_chemical_name_systematic
;
 hexa potassium
\m-oxo-bis{[2-hydroxy-\kO-1,2,3-propanetricarboxylato(4-)-O^1^,O^2^]
dioxomolybdenum(IV)} dihydrate
;
_space_group_IT_number 15
_symmetry_cell_setting monoclinic
_symmetry_space_group_name_Hall '-C 2yc'
_symmetry_space_group_name_H-M 'C 1 2/c 1'
_audit_creation_method 'manual editing of form.cif'
_cell_angle_alpha 90.00
_cell_angle_beta 92.50(3)
_cell_angle_gamma 90.00
_cell_formula_units_Z 2
_cell_length_a 10.167(2)
_cell_length_b 14.499(3)
_cell_length_c 17.860(4)
_cell_measurement_reflns_used 50
_cell_measurement_temperature 293(2)
_cell_measurement_theta_max 12.52
_cell_measurement_theta_min 4.78
_cell_volume 2630.3(10)
_computing_cell_refinement 'P4 Diffractometer Control Program and XSCANS (Siemens, 1994b)'
_computing_data_collection 'P4 Diffractometer Control Program (Siemens, 1994a)'
_computing_data_reduction XSCANS
_computing_molecular_graphics 'SHELXTL (Sheldrick, 1990b)'
_computing_publication_material SHELXL93
_computing_structure_refinement 'SHELXL93 (Sheldrick, 1993)'
_computing_structure_solution 'SHELXS86 (Sheldrick, 1990a)'
_diffrn_ambient_temperature 293(2)
_diffrn_measurement_device 'Siemens P4'
_diffrn_measurement_method '\w scans'
_diffrn_radiation_monochromator graphite
_diffrn_radiation_source 'fine-focus sealed tube'
_diffrn_radiation_type MoK\a
_diffrn_radiation_wavelength 0.71073
_diffrn_reflns_av_R_equivalents 0.039
_diffrn_reflns_av_sigmaI/netI 0.043
_diffrn_reflns_limit_h_max 8
_diffrn_reflns_limit_h_min -1
_diffrn_reflns_limit_k_max 19
_diffrn_reflns_limit_k_min -1
_diffrn_reflns_limit_l_max 23
_diffrn_reflns_limit_l_min -23
_diffrn_reflns_number 3316
_diffrn_reflns_theta_max 27.99
_diffrn_reflns_theta_min 2.28
_diffrn_standards_decay_% 5.51
_diffrn_standards_interval_count 97
_diffrn_standards_number 3
_exptl_absorpt_coefficient_mu 1
_exptl_absorpt_correction_T_max 0.905
_exptl_absorpt_correction_T_min 0.610
_exptl_absorpt_correction_type 'empirical via \y scans (North et al., 1968)'
_exptl_crystal_colour 'light yellow'
_exptl_crystal_density_diffrn 1.160
_exptl_crystal_density_meas ?
_exptl_crystal_description prism
_exptl_crystal_F_000 900
_exptl_crystal_size_max 0.40
_exptl_crystal_size_mid 0.12
_exptl_crystal_size_min 0.10
_refine_diff_density_max 0.747
_refine_diff_density_min -1.217
_refine_ls_extinction_method none
_refine_ls_goodness_of_fit_all 1.068
_refine_ls_goodness_of_fit_obs 1.103
_refine_ls_hydrogen_treatment 'H-atom treatment: see below'
_refine_ls_matrix_type full
_refine_ls_number_parameters 187
_refine_ls_number_reflns 2565
_refine_ls_number_restraints 0
_refine_ls_restrained_S_all 1.071
_refine_ls_restrained_S_obs 1.103
_refine_ls_R_factor_all 0.050
_refine_ls_R_factor_obs 0.040
_refine_ls_shift/esd_max 0.002
_refine_ls_shift/esd_mean 0.000
_refine_ls_structure_factor_coef Fsqd
_refine_ls_weighting_details 'w = 1/[\s^2^(Fo^2^)+(0.0425P)^2^+21.2206P] where P=(Fo^2^+2Fc^2^)/3'
_refine_ls_weighting_scheme calc
_refine_ls_wR_factor_all 0.108
_refine_ls_wR_factor_obs 0.102
_reflns_number_observed 2191
_reflns_number_total 2566
_reflns_observed_criterion I>2\s(I)
_cod_data_source_file ka1274.cif
_cod_data_source_block ka1274
_cod_depositor_comments
;
The following automatic conversions were performed:
'_symmetry_cell_setting' value 'Monoclinic' changed to 'monoclinic'
according to '/home/saulius/struct/CIF-dictionaries/cif_core.dic'
dictionary named 'cif_core.dic' version 2.4.1 from 2010-06-29.

Automatic conversion script
Id: cif_fix_enum 1527 2010-12-29 10:47:43Z saulius 

The following automatic conversions were performed:

'_symmetry_cell_setting' value 'Monoclinic' changed to 'monoclinic'
according to /home/saulius/struct/CIF-dictionaries/cif_core.dic
dictionary named 'cif_core.dic' version 2.4.1 from 2010-06-29.

Automatic conversion script
Id: cif_fix_values 1715 2011-07-08 13:25:40Z adriana 

The following automatic conversions were performed:

'_exptl_crystal_density_meas' value 'not measured' was changed to '?'
- the value is perceived as not measured.

Automatic conversion script
Id: cif_fix_values 3008 2015-01-20 13:52:24Z robertas 

The following automatic conversions were performed:

'_refine_ls_weighting_scheme' value 'calc w =
1/[\s^2^(Fo^2^)+(0.0425P)^2^+21.2206P] where P=(Fo^2^+2Fc^2^)/3' was
changed to 'calc'. New tag '_refine_ls_weighting_details' was
created. The value of the new tag was set to 'w =
1/[\s^2^(Fo^2^)+(0.0425P)^2^+21.2206P] where P=(Fo^2^+2Fc^2^)/3'.

Automatic conversion script
Id: cif_fix_values 3143 2015-03-26 13:38:13Z robertas 
;
_cod_original_cell_volume 2630.3(9)
_cod_original_sg_symbol_H-M 'C 2/c'
_cod_database_code 2007836

loop_
_symmetry_equiv_pos_as_xyz
'x, y, z'
'-x, y, -z+1/2'
'x+1/2, y+1/2, z'
'-x+1/2, y+1/2, -z+1/2'
'-x, -y, -z'
'x, -y, z-1/2'
'-x+1/2, -y+1/2, -z'
'x+1/2, -y+1/2, z-1/2'

loop_
_atom_site_aniso_label
_atom_site_aniso_U_11
_atom_site_aniso_U_22
_atom_site_aniso_U_33
_atom_site_aniso_U_12
_atom_site_aniso_U_13
_atom_site_aniso_U_23
Mo1 0.0180(3) 0.0256(2) 0.0157(2) -0.0039(2) 0.00303(15) 0.00133(14)
K1 0.0521(14) 0.0238(7) 0.0233(7) 0.000 -0.0022(7) 0.000
K2 0.0284(13) 0.0312(8) 0.0455(10) 0.000 0.0080(8) 0.000
K3 0.0298(8) 0.0295(5) 0.0242(5) -0.0012(5) -0.0009(4) 0.0019(4)
K4 0.0566(12) 0.0634(10) 0.0391(7) 0.0027(8) 0.0029(7) 0.0002(7)
O1 0.022(2) 0.0185(15) 0.0188(15) -0.0001(14) 0.0046(13) 0.0008(12)
O2 0.026(4) 0.057(4) 0.029(3) 0.000 0.016(2) 0.000
O3 0.030(3) 0.041(2) 0.019(2) 0.008(2) -0.0018(15) -0.0026(14)
O4 0.038(3) 0.018(2) 0.037(2) -0.001(2) -0.005(2) -0.0011(14)
O5 0.039(3) 0.031(2) 0.020(2) -0.007(2) 0.010(2) -0.0100(14)
O6 0.018(2) 0.045(2) 0.026(2) -0.001(2) 0.0018(15) 0.007(2)
O7 0.034(3) 0.065(3) 0.024(2) -0.003(2) 0.000(2) 0.018(2)
O8 0.055(3) 0.035(2) 0.033(2) -0.021(2) 0.006(2) 0.000(2)
O9 0.019(3) 0.078(3) 0.030(2) 0.007(2) 0.003(2) -0.007(2)
O10 0.022(3) 0.066(3) 0.037(2) -0.003(2) -0.010(2) 0.014(2)
OW1 0.042(3) 0.055(3) 0.041(2) 0.011(2) 0.001(2) -0.002(2)
C1 0.020(3) 0.017(2) 0.015(2) 0.000(2) 0.002(2) 0.000(2)
C2 0.017(4) 0.020(2) 0.024(2) -0.002(2) 0.004(2) 0.002(2)
C3 0.021(4) 0.029(2) 0.016(2) -0.003(2) 0.003(2) 0.002(2)
C4 0.020(4) 0.029(2) 0.024(2) -0.002(2) -0.001(2) -0.003(2)
C5 0.021(4) 0.026(2) 0.017(2) -0.002(2) -0.001(2) 0.001(2)
C6 0.019(3) 0.022(2) 0.023(2) 0.001(2) -0.002(2) -0.002(2)

loop_
_atom_site_label
_atom_site_fract_x
_atom_site_fract_y
_atom_site_fract_z
_atom_site_U_iso_or_equiv
_atom_site_thermal_displace_type
_atom_site_calc_flag
_atom_site_refinement_flags
_atom_site_occupancy
_atom_site_disorder_group
_atom_site_type_symbol
Mo1 0.36547(5) 0.24026(3) 0.31071(2) 0.0197(2) Uani d . 1 . Mo
K1 0.5 0.48002(11) 0.25 0.0332(4) Uani d S 1 . K
K2 0 0.26369(12) 0.25 0.0348(4) Uani d S 1 . K
K3 0.70099(13) 0.31232(8) 0.41658(6) 0.0279(3) Uani d . 1 . K
K4 0.3070(2) 0.06365(12) 0.15294(8) 0.0530(4) Uani d . 1 . K
O1 0.2420(4) 0.2227(2) 0.3902(2) 0.0196(7) Uani d . 1 . O
O2 0.5 0.1919(4) 0.25 0.0367(14) Uani d S 1 . O
O3 -0.0276(4) 0.1186(3) 0.3414(2) 0.0303(9) Uani d . 1 . O
O4 0.2070(4) -0.0177(2) 0.3650(2) 0.0312(9) Uani d . 1 . O
O5 0.2967(4) 0.0956(3) 0.3011(2) 0.0300(9) Uani d . 1 . O
O6 0.4981(4) 0.1704(3) 0.3984(2) 0.0295(9) Uani d . 1 . O
O7 0.2607(5) 0.2760(3) 0.2390(2) 0.0411(11) Uani d . 1 . O
O8 0.4350(5) 0.3417(3) 0.3428(2) 0.0411(11) Uani d . 1 . O
O9 -0.1322(4) 0.1582(4) 0.4419(2) 0.0423(11) Uani d . 1 . O
O10 0.5650(4) 0.1190(3) 0.5094(2) 0.0422(11) Uani d . 1 . O
OW1 -0.0048(5) 0.4225(3) 0.3456(2) 0.0459(11) Uani d . 1 . O
C1 0.2253(5) 0.1338(3) 0.4216(2) 0.0173(10) Uani d . 1 . C
C2 -0.0309(5) 0.1359(3) 0.4100(3) 0.0204(11) Uani d . 1 . C
C3 0.0940(5) 0.1262(3) 0.4591(2) 0.0219(11) Uani d . 1 . C
H3B 0.0913(5) 0.0667(3) 0.4838(2) 0.026 Uiso calc R 1 . H
H3C 0.0922(5) 0.1730(3) 0.4979(2) 0.026 Uiso calc R 1 . H
C4 0.4747(6) 0.1369(4) 0.4625(3) 0.0243(12) Uani d . 1 . C
C5 0.3358(5) 0.1154(3) 0.4824(2) 0.0215(11) Uani d . 1 . C
H5B 0.3163(5) 0.1512(3) 0.5265(2) 0.026 Uiso calc R 1 . H
H5C 0.3320(5) 0.0509(3) 0.4963(2) 0.026 Uiso calc R 1 . H
C6 0.2395(5) 0.0633(3) 0.3579(3) 0.0214(11) Uani d . 1 . C

loop_
_atom_type_symbol
_atom_type_description
_atom_type_scat_dispersion_real
_atom_type_scat_dispersion_imag
_atom_type_scat_source
C C 0.0033 0.0016 'International Tables Vol C Tables 4.2.6.8 and 6.1.1.4'
H H 0.0000 0.0000 'International Tables Vol C Tables 4.2.6.8 and 6.1.1.4'
O O 0.0106 0.0060 'International Tables Vol C Tables 4.2.6.8 and 6.1.1.4'
K K 0.2009 0.2494 'International Tables Vol C Tables 4.2.6.8 and 6.1.1.4'
Mo Mo -1.6832 0.6857 'International Tables Vol C Tables 4.2.6.8 and 6.1.1.4'

loop_
_geom_angle_atom_site_label_1
_geom_angle_atom_site_label_2
_geom_angle_atom_site_label_3
_geom_angle_site_symmetry_1
_geom_angle_site_symmetry_3
_geom_angle
_geom_angle_publ_flag
O7 Mo1 O8 . . 102.9(2) yes
O7 Mo1 O2 . . 97.1(2) yes
O8 Mo1 O2 . . 102.0(2) no
O7 Mo1 O1 . . 100.7(2) no
O8 Mo1 O1 . . 97.9(2) yes
O2 Mo1 O1 . . 149.5(2) yes
O7 Mo1 O5 . . 92.6(2) no
O8 Mo1 O5 . . 163.7(2) no
O2 Mo1 O5 . . 80.8(2) no
O1 Mo1 O5 . . 73.86(13) yes
O7 Mo1 O6 . . 171.0(2) no
O8 Mo1 O6 . . 85.9(2) no
O2 Mo1 O6 . . 78.99(12) no
O1 Mo1 O6 . . 79.68(14) yes
O5 Mo1 O6 . . 78.82(15) no
O7 Mo1 K4 . . 65.2(2) no
O8 Mo1 K4 . . 149.81(14) no
O2 Mo1 K4 . . 55.32(11) no
O1 Mo1 K4 . . 111.30(10) no
O5 Mo1 K4 . . 43.33(9) no
O6 Mo1 K4 . . 106.17(11) no
O7 Mo1 K2 . . 36.71(15) no
O8 Mo1 K2 . . 113.4(2) no
O2 Mo1 K2 . . 125.36(4) no
O1 Mo1 K2 . . 64.66(10) no
O5 Mo1 K2 . . 76.33(11) no
O6 Mo1 K2 . . 140.87(10) no
K4 Mo1 K2 . . 74.61(4) no
O7 Mo1 K1 . . 74.7(2) no
O8 Mo1 K1 . . 35.64(13) no
O2 Mo1 K1 . . 84.3(2) no
O1 Mo1 K1 . . 124.19(9) no
O5 Mo1 K1 . . 159.11(9) no
O6 Mo1 K1 . . 112.67(10) no
K4 Mo1 K1 . . 115.80(3) no
K2 Mo1 K1 . . 100.90(3) no
O7 Mo1 K3 . . 140.5(2) no
O8 Mo1 K3 . . 44.2(2) no
O2 Mo1 K3 . . 75.27(8) no
O1 Mo1 K3 . . 104.75(10) no
O5 Mo1 K3 . . 123.23(11) no
O6 Mo1 K3 . . 46.64(10) no
K4 Mo1 K3 . . 128.94(4) no
K2 Mo1 K3 . . 155.86(3) no
K1 Mo1 K3 . . 66.03(2) no
O3 K1 O3 3 4 79.4(2) no
Mo1 O2 Mo1 . 5_655 137.1(4) yes
O3 K1 O8 3 2_655 171.99(14) no
O3 K1 O8 4 2_655 98.73(12) no
O3 K1 O8 3 . 98.73(12) no
O3 K1 O8 4 . 171.99(14) no
O8 K1 O8 2_655 . 84.2(2) no
O3 K1 O4 3 3 68.91(11) no
O3 K1 O4 4 3 110.02(11) no
O8 K1 O4 2_655 3 104.80(12) no
O8 K1 O4 . 3 76.20(12) no
O3 K1 O4 3 4 110.02(11) no
O3 K1 O4 4 4 68.91(11) no
O8 K1 O4 2_655 4 76.20(12) no
O8 K1 O4 . 4 104.80(13) no
O4 K1 O4 3 4 178.70(15) no
O3 K1 C6 3 3 56.29(12) no
O3 K1 C6 4 3 89.23(12) no
O8 K1 C6 2_655 3 116.10(14) no
O8 K1 C6 . 3 96.23(13) no
O4 K1 C6 3 3 21.88(11) no
O4 K1 C6 4 3 156.86(12) no
O3 K1 C6 3 4 89.23(12) no
O3 K1 C6 4 4 56.29(12) no
O8 K1 C6 2_655 4 96.23(13) no
O8 K1 C6 . 4 116.10(14) no
O4 K1 C6 3 4 156.86(12) no
O4 K1 C6 4 4 21.88(11) no
C6 K1 C6 3 4 136.6(2) no
O3 K1 K4 3 3 98.70(10) no
O3 K1 K4 4 3 50.36(9) no
O8 K1 K4 2_655 3 74.43(11) no
O8 K1 K4 . 3 137.56(11) no
O4 K1 K4 3 3 74.59(9) no
O4 K1 K4 4 3 104.98(9) no
C6 K1 K4 3 3 63.22(9) no
C6 K1 K4 4 3 102.52(10) no
O3 K1 K4 3 4 50.36(9) no
O3 K1 K4 4 4 98.70(10) no
O8 K1 K4 2_655 4 137.56(11) no
O8 K1 K4 . 4 74.43(11) no
O4 K1 K4 3 4 104.98(9) no
O4 K1 K4 4 4 74.59(9) no
C6 K1 K4 3 4 102.52(10) no
C6 K1 K4 4 4 63.22(9) no
K4 K1 K4 3 4 143.11(7) no
O3 K1 Mo1 3 2_655 155.04(8) no
O3 K1 Mo1 4 2_655 117.55(9) no
O8 K1 Mo1 2_655 2_655 21.76(9) no
O8 K1 Mo1 . 2_655 66.90(10) no
O4 K1 Mo1 3 2_655 87.37(8) no
O4 K1 Mo1 4 2_655 93.79(8) no
C6 K1 Mo1 3 2_655 103.39(9) no
C6 K1 Mo1 4 2_655 115.21(9) no
K4 K1 Mo1 3 2_655 81.61(3) no
K4 K1 Mo1 4 2_655 135.15(4) no
O3 K1 Mo1 3 . 117.55(9) no
O3 K1 Mo1 4 . 155.04(8) no
O8 K1 Mo1 2_655 . 66.90(10) no
O8 K1 Mo1 . . 21.76(9) no
O4 K1 Mo1 3 . 93.79(8) no
O4 K1 Mo1 4 . 87.37(8) no
C6 K1 Mo1 3 . 115.21(9) no
C6 K1 Mo1 4 . 103.39(9) no
K4 K1 Mo1 3 . 135.15(4) no
K4 K1 Mo1 4 . 81.61(3) no
Mo1 K1 Mo1 2_655 . 54.28(3) no
O7 K2 O7 . 2 172.3(2) no
O7 K2 O3 . 2 82.95(14) no
O7 K2 O3 2 2 103.15(13) no
O7 K2 O3 . . 103.15(13) no
O7 K2 O3 2 . 82.95(14) no
O3 K2 O3 2 . 76.9(2) no
O7 K2 OW1 . . 91.86(15) no
O7 K2 OW1 2 . 81.95(13) no
O3 K2 OW1 2 . 174.76(13) no
O3 K2 OW1 . . 105.18(12) no
O7 K2 OW1 . 2 81.95(13) no
O7 K2 OW1 2 2 91.86(15) no
O3 K2 OW1 2 2 105.18(12) no
O3 K2 OW1 . 2 174.76(13) no
OW1 K2 OW1 . 2 73.2(2) no
O7 K2 C2 . 2 81.24(14) no
O7 K2 C2 2 2 102.98(13) no
O3 K2 C2 2 2 19.06(11) no
O3 K2 C2 . 2 95.71(12) no
OW1 K2 C2 . 2 159.01(13) no
OW1 K2 C2 2 2 86.17(12) no
O7 K2 C2 . . 102.98(13) no
O7 K2 C2 2 . 81.24(14) no
O3 K2 C2 2 . 95.71(12) no
O3 K2 C2 . . 19.06(11) no
OW1 K2 C2 . . 86.17(12) no
OW1 K2 C2 2 . 159.01(13) no
C2 K2 C2 2 . 114.7(2) no
O7 K2 Mo1 . . 22.49(8) no
O7 K2 Mo1 2 . 159.36(8) no
O3 K2 Mo1 2 . 88.67(9) no
O3 K2 Mo1 . . 83.37(9) no
OW1 K2 Mo1 . . 86.80(10) no
OW1 K2 Mo1 2 . 101.41(10) no
C2 K2 Mo1 2 . 93.71(10) no
C2 K2 Mo1 . . 80.78(10) no
O7 K2 Mo1 . 2 159.36(8) no
O7 K2 Mo1 2 2 22.49(8) no
O3 K2 Mo1 2 2 83.37(9) no
O3 K2 Mo1 . 2 88.67(9) no
OW1 K2 Mo1 . 2 101.41(10) no
OW1 K2 Mo1 2 2 86.80(10) no
C2 K2 Mo1 2 2 80.78(10) no
C2 K2 Mo1 . 2 93.71(10) no
Mo1 K2 Mo1 . 2 169.85(5) no
O7 K2 K1 . 3_445 93.84(11) no
O7 K2 K1 2 3_445 93.84(11) no
O3 K2 K1 2 3_445 38.44(8) no
O3 K2 K1 . 3_445 38.44(8) no
OW1 K2 K1 . 3_445 143.40(9) no
OW1 K2 K1 2 3_445 143.40(9) no
C2 K2 K1 2 3_445 57.33(8) no
C2 K2 K1 . 3_445 57.33(8) no
Mo1 K2 K1 . 3_445 84.93(3) no
Mo1 K2 K1 2 3_445 84.93(3) no
O7 K2 K3 . 2_655 39.03(8) no
O7 K2 K3 2 2_655 139.05(9) no
O3 K2 K3 2 2_655 67.71(8) no
O3 K2 K3 . 2_655 129.07(9) no
OW1 K2 K3 . 2_655 107.68(11) no
OW1 K2 K3 2 2_655 55.88(10) no
C2 K2 K3 2 2_655 55.43(9) no
C2 K2 K3 . 2_655 137.76(10) no
Mo1 K2 K3 . 2_655 61.10(2) no
Mo1 K2 K3 2 2_655 120.77(2) no
K1 K2 K3 3_445 2_655 99.22(3) no
O4 K3 O9 3 7_556 101.03(14) no
O4 K3 O9 3 1_655 140.56(14) no
O9 K3 O9 7_556 1_655 98.86(12) no
O4 K3 O10 3 7_656 78.66(13) no
O9 K3 O10 7_556 7_656 75.77(13) no
O9 K3 O10 1_655 7_656 73.72(14) no
O4 K3 O7 3 2_655 80.02(13) no
O9 K3 O7 7_556 2_655 172.62(14) no
O9 K3 O7 1_655 2_655 84.51(13) no
O10 K3 O7 7_656 2_655 111.55(14) no
O4 K3 O6 3 . 130.35(12) no
O9 K3 O6 7_556 . 90.30(13) no
O9 K3 O6 1_655 . 82.93(13) no
O10 K3 O6 7_656 . 150.30(12) no
O7 K3 O6 2_655 . 83.58(12) no
O4 K3 O8 3 . 75.31(12) no
O9 K3 O8 7_556 . 97.17(13) no
O9 K3 O8 1_655 . 135.07(13) no
O10 K3 O8 7_656 . 151.17(13) no
O7 K3 O8 2_655 . 75.96(13) no
O6 K3 O8 . . 55.26(11) no
O4 K3 K3 3 7_656 138.77(10) no
O9 K3 K3 7_556 7_656 51.17(11) no
O9 K3 K3 1_655 7_656 47.68(8) no
O10 K3 K3 7_656 7_656 66.11(9) no
O7 K3 K3 2_655 7_656 131.82(11) no
O6 K3 K3 . 7_656 84.65(8) no
O8 K3 K3 . 7_656 130.66(10) no
O4 K3 K4 3 2_655 140.50(9) no
O9 K3 K4 7_556 2_655 117.01(12) no
O9 K3 K4 1_655 2_655 46.33(10) no
O10 K3 K4 7_656 2_655 119.15(11) no
O7 K3 K4 2_655 2_655 60.88(10) no
O6 K3 K4 . 2_655 45.00(8) no
O8 K3 K4 . 2_655 89.15(9) no
K3 K3 K4 7_656 2_655 78.20(5) no
O4 K3 Mo1 3 . 96.45(9) no
O9 K3 Mo1 7_556 . 103.69(10) no
O9 K3 Mo1 1_655 . 111.41(10) no
O10 K3 Mo1 7_656 . 174.81(10) no
O7 K3 Mo1 2_655 . 68.94(10) no
O6 K3 Mo1 . . 34.25(7) no
O8 K3 Mo1 . . 23.67(8) no
K3 K3 Mo1 7_656 . 117.71(5) no
K4 K3 Mo1 2_655 . 65.80(3) no
O4 K3 K1 3 . 40.93(9) no
O9 K3 K1 7_556 . 115.26(11) no
O9 K3 K1 1_655 . 145.32(9) no
O10 K3 K1 7_656 . 119.09(10) no
O7 K3 K1 2_655 . 60.88(10) no
O6 K3 K1 . . 90.54(8) no
O8 K3 K1 . . 38.60(8) no
K3 K3 K1 7_656 . 165.41(6) no
K4 K3 K1 2_655 . 107.89(4) no
Mo1 K3 K1 . . 56.30(3) no
O4 K3 K2 3 1_655 83.46(10) no
O9 K3 K2 7_556 1_655 151.31(10) no
O9 K3 K2 1_655 1_655 63.57(9) no
O10 K3 K2 7_656 1_655 77.44(10) no
O7 K3 K2 2_655 1_655 35.88(10) no
O6 K3 K2 . 1_655 108.49(8) no
O8 K3 K2 . 1_655 111.30(8) no
K3 K3 K2 7_656 1_655 107.79(5) no
K4 K3 K2 2_655 1_655 68.53(4) no
Mo1 K3 K2 . 1_655 103.91(3) no
K1 K3 K2 . 1_655 86.80(3) no
O5 K4 O6 . 2_655 107.17(13) no
O5 K4 O9 . 2 117.73(14) no
O6 K4 O9 2_655 2 88.24(13) no
O5 K4 OW1 . 4_545 99.85(14) no
O6 K4 OW1 2_655 4_545 83.56(13) no
O9 K4 OW1 2 4_545 142.27(14) no
O5 K4 O3 . 2 80.89(12) no
O6 K4 O3 2_655 2 125.18(13) no
O9 K4 O3 2 2 45.11(11) no
OW1 K4 O3 4_545 2 150.04(13) no
O5 K4 C2 . 2 102.76(13) no
O6 K4 C2 2_655 2 110.01(13) no
O9 K4 C2 2 2 22.99(12) no
OW1 K4 C2 4_545 2 148.44(14) no
O3 K4 C2 2 2 23.34(11) no
O5 K4 O2 . . 53.88(9) no
O6 K4 O2 2_655 . 53.41(9) no
O9 K4 O2 2 . 114.26(15) no
OW1 K4 O2 4_545 . 89.81(13) no
O3 K4 O2 2 . 113.37(11) no
C2 K4 O2 2 . 121.36(13) no
O5 K4 C4 . 2_655 128.33(14) no
O6 K4 C4 2_655 2_655 22.16(12) no
O9 K4 C4 2 2_655 83.60(13) no
OW1 K4 C4 4_545 2_655 75.08(13) no
O3 K4 C4 2 2_655 127.82(13) no
C2 K4 C4 2 2_655 106.55(13) no
O2 K4 C4 . 2_655 74.53(10) no
O5 K4 O10 . 2_655 148.03(13) no
O6 K4 O10 2_655 2_655 41.14(11) no
O9 K4 O10 2 2_655 67.16(12) no
OW1 K4 O10 4_545 2_655 83.06(13) no
O3 K4 O10 2 2_655 112.17(11) no
C2 K4 O10 2 2_655 89.14(12) no
O2 K4 O10 . 2_655 94.53(9) no
C4 K4 O10 2_655 2_655 21.69(11) no
O5 K4 K3 . 2_655 98.99(9) no
O6 K4 K3 2_655 2_655 49.78(9) no
O9 K4 K3 2 2_655 47.75(11) no
OW1 K4 K3 4_545 2_655 133.05(11) no
O3 K4 K3 2 2_655 75.47(8) no
C2 K4 K3 2 2_655 64.16(9) no
O2 K4 K3 . 2_655 68.08(10) no
C4 K4 K3 2_655 2_655 59.57(10) no
O10 K4 K3 2_655 2_655 59.47(9) no
O5 K4 K1 . 3_445 62.78(9) no
O6 K4 K1 2_655 3_445 163.16(10) no
O9 K4 K1 2 3_445 85.39(10) no
OW1 K4 K1 4_545 3_445 110.77(10) no
O3 K4 K1 2 3_445 42.88(8) no
C2 K4 K1 2 3_445 62.42(9) no
O2 K4 K1 . 3_445 115.84(5) no
C4 K4 K1 2_655 3_445 167.40(10) no
O10 K4 K1 2_655 3_445 145.84(9) no
K3 K4 K1 2_655 3_445 116.11(5) no
O5 K4 Mo1 . . 34.37(8) no
O6 K4 Mo1 2_655 . 76.98(9) no
O9 K4 Mo1 2 . 101.18(11) no
OW1 K4 Mo1 4_545 . 112.56(10) no
O3 K4 Mo1 2 . 85.03(8) no
C2 K4 Mo1 2 . 98.45(9) no
O2 K4 Mo1 . . 29.84(4) no
C4 K4 Mo1 2_655 . 99.14(10) no
O10 K4 Mo1 2_655 . 115.18(9) no
K3 K4 Mo1 2_655 . 66.94(4) no
K1 K4 Mo1 3_445 . 88.97(4) no
O1 C1 C3 . . 111.2(4) no
O1 C1 C6 . . 107.1(3) no
C3 C1 C6 . . 112.9(4) no
O1 C1 C5 . . 109.7(4) no
C3 C1 C5 . . 107.6(3) no
C6 C1 C5 . . 108.3(4) no
O9 C2 O3 . . 124.0(5) no
O9 C2 C3 . . 116.7(4) no
O3 C2 C3 . . 119.3(5) no
O9 C2 K4 . 2 60.5(3) no
O3 C2 K4 . 2 69.3(3) no
C3 C2 K4 . 2 152.1(3) no
O9 C2 K2 . . 110.5(3) no
O3 C2 K2 . . 44.4(2) no
C3 C2 K2 . . 115.2(3) no
K4 C2 K2 2 . 89.71(12) no
C2 C3 C1 . . 117.8(4) no
O10 C4 O6 . . 121.5(5) no
O10 C4 C5 . . 118.1(5) no
O6 C4 C5 . . 120.3(4) no
O10 C4 K4 . 2_655 81.7(3) no
O6 C4 K4 . 2_655 53.1(3) no
C5 C4 K4 . 2_655 138.8(3) no
C4 C5 C1 . . 117.3(4) no
O4 C6 O5 . . 124.3(5) no
O4 C6 C1 . . 121.6(4) no
O5 C6 C1 . . 113.8(4) no
O4 C6 K1 . 3_445 60.7(3) no
O5 C6 K1 . 3_445 91.1(3) no
C1 C6 K1 . 3_445 126.1(3) no

loop_
_geom_bond_atom_site_label_1
_geom_bond_atom_site_label_2
_geom_bond_site_symmetry_2
_geom_bond_distance
_geom_bond_publ_flag
Mo1 O7 . 1.710(4) yes
Mo1 O8 . 1.719(4) yes
Mo1 O2 . 1.915(2) yes
Mo1 O1 . 1.952(3) yes
Mo1 O5 . 2.216(4) yes
Mo1 O6 . 2.261(4) yes
Mo1 K4 . 3.835(2) no
Mo1 K2 . 3.8401(10) no
Mo1 K1 . 3.906(2) no
Mo1 K3 . 3.968(2) no
K1 O3 3 2.613(4) no
K1 O3 4 2.613(4) no
K1 O8 2_655 2.702(4) no
K1 O8 . 2.702(4) no
K1 O4 3 2.876(4) no
K1 O4 4 2.876(4) no
K1 C6 3 3.271(5) no
K1 C6 4 3.271(5) no
K1 K4 3 3.833(2) no
K1 K4 4 3.833(2) no
K1 Mo1 2_655 3.906(2) no
K2 O7 . 2.672(5) no
K2 O7 2 2.672(5) no
K2 O3 2 2.685(4) no
K2 O3 . 2.685(4) no
K2 OW1 . 2.869(5) no
K2 OW1 2 2.869(5) no
K2 C2 2 3.432(5) no
K2 C2 . 3.432(5) no
K2 Mo1 2 3.8401(10) no
K2 K1 3_445 4.113(2) no
K2 K3 2_655 4.402(2) no
K3 O4 3 2.632(4) no
K3 O9 7_556 2.686(4) no
K3 O9 1_655 2.829(5) no
K3 O10 7_656 2.851(4) no
K3 O7 2_655 2.871(4) no
K3 O6 . 2.922(4) no
K3 O8 . 2.987(5) no
K3 K3 7_656 3.589(2) no
K3 K4 2_655 3.813(2) no
K3 K2 1_655 4.402(2) no
K4 O5 . 2.693(4) no
K4 O6 2_655 2.706(4) no
K4 O9 2 2.765(5) no
K4 OW1 4_545 2.868(5) no
K4 O3 2 2.956(4) no
K4 C2 2 3.157(6) no
K4 O2 . 3.165(4) no
K4 C4 2_655 3.272(6) no
K4 O10 2_655 3.327(5) no
K4 K3 2_655 3.813(2) no
K4 K1 3_445 3.833(2) no
O1 C1 . 1.419(5) yes
O2 Mo1 2_655 1.915(2) yes
O3 C2 . 1.252(6) yes
O4 C6 . 1.229(6) yes
O5 C6 . 1.280(6) yes
O6 C4 . 1.276(6) yes
O9 C2 . 1.241(7) no
O10 C4 . 1.243(6) no
OW1 K4 4 2.868(5) no
C1 C3 . 1.523(7) no
C1 C6 . 1.540(6) no
C1 C5 . 1.551(7) no
C2 C3 . 1.518(7) no
C2 K4 2 3.157(6) no
C4 C5 . 1.503(8) no
C4 K4 2_655 3.272(6) no
C6 K1 3_445 3.271(5) no
